data_4108860
loop_
_publ_author_name
'Hongjun Fan'
'Debashis Adhikari'
'Anas A. Saleh'
'Rodney L. Clark'
'Francisco J. Zuno-Cruz'
'Gloria Sanchez Cabrera'
'John C. Huffman'
'Maren Pink'
'Daniel J. Mindiola'
'Mu-Hyun Baik'

_publ_section_title
;
 Understanding and Predicting Distorted T- versus Y-Geometries for Neutral
 Chromous Complexes Supported by a Sterically Encumbering \b-Diketiminate
 Ligand
;
_journal_name_full 'Journal of the American Chemical Society'
_journal_page_first 17351
_journal_page_last 17361
_journal_paper_doi 10.1021/ja803798b
_journal_volume 130
_journal_year 2008
_chemical_formula_sum 'C53 H76 Cr N2 Si'
_chemical_formula_weight 821.25
_chemical_name_systematic
; 
 ? 
;
_space_group_IT_number 60
_symmetry_cell_setting orthorhombic
_symmetry_space_group_name_Hall '-P 2n 2ab'
_symmetry_space_group_name_H-M 'P b c n'
_atom_sites_solution_hydrogens geom
_atom_sites_solution_primary direct
_atom_sites_solution_secondary difmap
_audit_creation_method SHELXL-97
_cell_angle_alpha 90.00
_cell_angle_beta 90.00
_cell_angle_gamma 90.00
_cell_formula_units_Z 8
_cell_length_a 34.221(3)
_cell_length_b 13.3963(12)
_cell_length_c 21.1992(19)
_cell_measurement_reflns_used 997
_cell_measurement_temperature 128(2)
_cell_measurement_theta_max 23.24
_cell_measurement_theta_min 2.62
_cell_volume 9718.5(15)
_computing_cell_refinement 'SAINT (Bruker, 1999)'
_computing_data_collection 'SMART (Bruker, 1999)'
_computing_data_reduction 'SAINT (Bruker, 1999), XTEL (local program)'
_computing_structure_refinement 'SHELXL-97 (Sheldrick, 1997)'
_computing_structure_solution 'SHELXS-97 (Sheldrick, 1990)'
_diffrn_ambient_temperature 128(2)
_diffrn_detector 'CCD area detector'
_diffrn_detector_area_resol_mean 44.52
_diffrn_detector_type 'Bruker SMART 6000'
_diffrn_measured_fraction_theta_full 0.998
_diffrn_measured_fraction_theta_max 0.998
_diffrn_measurement_details '   0.30 degree frames measured for 30.17 seconds each'
_diffrn_measurement_device 'three-circle goniometer with fixed chi'
_diffrn_measurement_device_type 'Bruker Platform goniometer'
_diffrn_measurement_method '\w scans'
_diffrn_radiation_monochromator graphite
_diffrn_radiation_source 'fine-focus sealed tube'
_diffrn_radiation_type MoK\a
_diffrn_radiation_wavelength 0.71073
_diffrn_reflns_av_R_equivalents 0.1540
_diffrn_reflns_av_sigmaI/netI 0.1347
_diffrn_reflns_limit_h_max 44
_diffrn_reflns_limit_h_min -44
_diffrn_reflns_limit_k_max 16
_diffrn_reflns_limit_k_min -17
_diffrn_reflns_limit_l_max 27
_diffrn_reflns_limit_l_min -26
_diffrn_reflns_number 98958
_diffrn_reflns_theta_full 27.53
_diffrn_reflns_theta_max 27.53
_diffrn_reflns_theta_min 2.01
_diffrn_standards_decay_% 0.0
_exptl_absorpt_coefficient_mu 0.295
_exptl_absorpt_correction_type none
_exptl_crystal_colour green
_exptl_crystal_density_diffrn 1.123
_exptl_crystal_description 'irregular prism'
_exptl_crystal_F_000 3568
_exptl_crystal_size_max 0.35
_exptl_crystal_size_mid 0.30
_exptl_crystal_size_min 0.13
_refine_diff_density_max 0.904
_refine_diff_density_min -0.517
_refine_diff_density_rms 0.054
_refine_ls_extinction_method none
_refine_ls_goodness_of_fit_ref 0.804
_refine_ls_hydrogen_treatment mixed
_refine_ls_matrix_type full
_refine_ls_number_parameters 818
_refine_ls_number_reflns 11182
_refine_ls_number_restraints 0
_refine_ls_restrained_S_all 0.804
_refine_ls_R_factor_all 0.1184
_refine_ls_R_factor_gt 0.0427
_refine_ls_shift/su_max 0.004
_refine_ls_shift/su_mean 0.000
_refine_ls_structure_factor_coef Fsqd
_refine_ls_weighting_details 'calc w=1/[\s^2^(Fo^2^)+(0.0269P)^2^+0.0000P] where P=(Fo^2^+2Fc^2^)/3'
_refine_ls_weighting_scheme calc
_refine_ls_wR_factor_gt 0.0764
_refine_ls_wR_factor_ref 0.0923
_reflns_number_gt 5305
_reflns_number_total 11182
_reflns_threshold_expression >2sigma(I)
_cod_data_source_file ja803798b_si_005.cif
_cod_data_source_block 04271
_cod_database_code 4108860

loop_
_symmetry_equiv_pos_as_xyz
'x, y, z'
'-x+1/2, -y+1/2, z+1/2'
'x+1/2, -y+1/2, -z'
'-x, y, -z+1/2'
'-x, -y, -z'
'x-1/2, y-1/2, -z-1/2'
'-x-1/2, y-1/2, z'
'x, -y, z-1/2'

loop_
_atom_site_label
_atom_site_type_symbol
_atom_site_fract_x
_atom_site_fract_y
_atom_site_fract_z
_atom_site_U_iso_or_equiv
_atom_site_adp_type
_atom_site_occupancy
_atom_site_symmetry_multiplicity
_atom_site_calc_flag
Cr1 Cr 0.127329(11) 0.72188(3) 0.475479(18) 0.02073(10) Uani 1 1 d
H126 H 0.0961(10) 0.537(3) 0.6470(16) 0.089(13) Uiso 1 1 d
N2 N 0.10198(5) 0.75523(14) 0.39264(9) 0.0180(5) Uani 1 1 d
C3 C 0.10772(7) 0.71202(19) 0.33639(11) 0.0197(6) Uani 1 1 d
C4 C 0.13551(7) 0.6358(2) 0.32890(12) 0.0229(6) Uani 1 1 d
C5 C 0.15930(7) 0.58721(19) 0.37245(11) 0.0195(6) Uani 1 1 d
N6 N 0.15747(5) 0.61394(14) 0.43308(9) 0.0171(4) Uani 1 1 d
C7 C 0.07775(7) 0.84155(18) 0.40188(10) 0.0177(6) Uani 1 1 d
C8 C 0.09319(7) 0.93662(19) 0.38882(11) 0.0206(6) Uani 1 1 d
C9 C 0.06926(8) 1.0184(2) 0.39888(12) 0.0252(6) Uani 1 1 d
C10 C 0.03169(8) 1.0076(2) 0.42231(13) 0.0274(7) Uani 1 1 d
C11 C 0.01758(8) 0.9146(2) 0.43654(12) 0.0247(6) Uani 1 1 d
C12 C 0.03989(7) 0.82938(19) 0.42708(11) 0.0198(6) Uani 1 1 d
C13 C 0.02264(7) 0.7278(2) 0.44115(12) 0.0246(6) Uani 1 1 d
C14 C 0.01622(10) 0.7100(3) 0.51121(14) 0.0352(8) Uani 1 1 d
C15 C -0.01588(10) 0.7108(3) 0.40613(15) 0.0411(9) Uani 1 1 d
C16 C 0.13402(7) 0.9496(2) 0.36095(12) 0.0246(6) Uani 1 1 d
C17 C 0.14058(11) 1.0504(3) 0.32974(18) 0.0437(9) Uani 1 1 d
H17 H 0.0764(6) 0.8917(16) 0.5533(10) 0.025(7) Uiso 1 1 d
C18 C 0.16648(9) 0.9306(3) 0.40847(18) 0.0419(9) Uani 1 1 d
C19 C 0.08327(7) 0.7316(2) 0.27517(11) 0.0229(6) Uani 1 1 d
C20 C 0.11068(10) 0.7497(3) 0.21911(15) 0.0440(9) Uani 1 1 d
C21 C 0.05901(11) 0.6369(3) 0.26441(18) 0.0404(9) Uani 1 1 d
C22 C 0.05482(9) 0.8193(2) 0.27472(14) 0.0277(7) Uani 1 1 d
C23 C 0.18842(7) 0.5104(2) 0.34448(12) 0.0267(6) Uani 1 1 d
C24 C 0.16750(12) 0.4392(3) 0.29896(18) 0.0463(10) Uani 1 1 d
C25 C 0.21898(10) 0.5720(3) 0.30825(17) 0.0444(9) Uani 1 1 d
C26 C 0.21060(9) 0.4435(2) 0.39083(15) 0.0311(7) Uani 1 1 d
C27 C 0.17418(7) 0.56412(18) 0.48620(11) 0.0186(6) Uani 1 1 d
C28 C 0.15510(7) 0.47907(19) 0.51047(12) 0.0228(6) Uani 1 1 d
C29 C 0.16948(8) 0.4386(2) 0.56645(13) 0.0283(7) Uani 1 1 d
C30 C 0.20137(8) 0.4802(2) 0.59670(14) 0.0325(7) Uani 1 1 d
C31 C 0.21950(8) 0.5624(2) 0.57208(13) 0.0312(7) Uani 1 1 d
C32 C 0.20679(7) 0.60713(18) 0.51612(12) 0.0216(6) Uani 1 1 d
C33 C 0.22963(7) 0.6930(2) 0.48739(13) 0.0245(6) Uani 1 1 d
C34 C 0.27162(8) 0.6623(3) 0.47256(18) 0.0377(8) Uani 1 1 d
C35 C 0.22970(9) 0.7855(3) 0.52901(16) 0.0354(7) Uani 1 1 d
C36 C 0.12109(7) 0.43195(19) 0.47486(14) 0.0269(6) Uani 1 1 d
C37 C 0.08196(9) 0.4815(3) 0.48792(18) 0.0369(8) Uani 1 1 d
C38 C 0.11770(10) 0.3198(2) 0.48592(18) 0.0405(8) Uani 1 1 d
Si39 Si 0.10836(2) 0.82985(6) 0.57625(3) 0.02293(17) Uani 1 1 d
C40 C 0.14471(7) 0.92699(19) 0.60834(11) 0.0220(6) Uani 1 1 d
C41 C 0.14327(7) 1.02869(19) 0.59134(11) 0.0228(6) Uani 1 1 d
C42 C 0.16724(8) 1.0982(2) 0.62124(13) 0.0268(6) Uani 1 1 d
C43 C 0.19329(7) 1.0721(2) 0.66798(12) 0.0285(7) Uani 1 1 d
C44 C 0.19612(8) 0.9720(2) 0.68242(13) 0.0295(7) Uani 1 1 d
C45 C 0.17278(7) 0.8995(2) 0.65472(11) 0.0241(6) Uani 1 1 d
C46 C 0.11556(10) 1.0675(3) 0.54201(16) 0.0356(8) Uani 1 1 d
C47 C 0.21683(11) 1.1497(3) 0.70300(18) 0.0449(9) Uani 1 1 d
C48 C 0.17730(10) 0.7935(3) 0.67610(16) 0.0355(8) Uani 1 1 d
C49 C 0.08398(7) 0.7831(2) 0.65287(11) 0.0222(6) Uani 1 1 d
C50 C 0.08616(8) 0.6834(2) 0.67409(12) 0.0274(6) Uani 1 1 d
C51 C 0.06978(8) 0.6565(2) 0.73211(13) 0.0316(7) Uani 1 1 d
C52 C 0.05176(7) 0.7245(2) 0.77117(12) 0.0297(6) Uani 1 1 d
C53 C 0.04935(8) 0.8217(2) 0.74983(13) 0.0279(7) Uani 1 1 d
C54 C 0.06443(7) 0.85205(19) 0.69221(12) 0.0228(6) Uani 1 1 d
C55 C 0.10579(13) 0.6030(3) 0.63632(18) 0.0429(9) Uani 1 1 d
C56 C 0.03423(12) 0.6937(4) 0.83352(17) 0.0472(10) Uani 1 1 d
C57 C 0.05921(9) 0.9597(2) 0.67489(17) 0.0340(8) Uani 1 1 d
H58 H 0.1374(6) 0.6115(17) 0.2897(11) 0.019(7) Uiso 1 1 d
H59 H 0.0781(7) 1.0801(19) 0.3893(11) 0.028(8) Uiso 1 1 d
H60 H 0.0161(7) 1.0650(17) 0.4275(11) 0.024(7) Uiso 1 1 d
H61 H -0.0089(7) 0.9082(17) 0.4523(10) 0.028(7) Uiso 1 1 d
H62 H 0.0407(6) 0.6774(17) 0.4267(10) 0.020(7) Uiso 1 1 d
H63 H 0.0396(8) 0.7179(19) 0.5354(12) 0.037(8) Uiso 1 1 d
H64 H 0.0068(8) 0.640(2) 0.5197(13) 0.047(9) Uiso 1 1 d
H65 H -0.0025(8) 0.756(2) 0.5234(13) 0.037(9) Uiso 1 1 d
H66 H -0.0130(7) 0.723(2) 0.3611(13) 0.040(8) Uiso 1 1 d
H67 H -0.0232(7) 0.641(2) 0.4079(12) 0.033(8) Uiso 1 1 d
H68 H -0.0373(10) 0.758(2) 0.4226(16) 0.083(13) Uiso 1 1 d
H69 H 0.1359(7) 0.8960(19) 0.3319(11) 0.032(8) Uiso 1 1 d
H70 H 0.1413(9) 1.103(3) 0.3627(16) 0.082(13) Uiso 1 1 d
H71 H 0.1219(8) 1.068(2) 0.2998(13) 0.046(9) Uiso 1 1 d
H72 H 0.1677(9) 1.047(2) 0.3126(13) 0.050(9) Uiso 1 1 d
H73 H 0.1918(8) 0.940(2) 0.3910(12) 0.047(9) Uiso 1 1 d
H74 H 0.1650(9) 0.866(3) 0.4262(15) 0.071(12) Uiso 1 1 d
H75 H 0.1641(8) 0.978(2) 0.4416(14) 0.056(11) Uiso 1 1 d
H76 H 0.1289(9) 0.811(2) 0.2285(14) 0.064(11) Uiso 1 1 d
H77 H 0.0960(8) 0.7628(19) 0.1826(13) 0.039(8) Uiso 1 1 d
H78 H 0.1293(8) 0.696(2) 0.2126(13) 0.048(9) Uiso 1 1 d
H79 H 0.0429(8) 0.6464(19) 0.2271(13) 0.044(9) Uiso 1 1 d
H80 H 0.0765(8) 0.585(2) 0.2564(13) 0.045(9) Uiso 1 1 d
H81 H 0.0419(8) 0.623(2) 0.3000(14) 0.051(10) Uiso 1 1 d
H82 H 0.0420(6) 0.8199(16) 0.2339(11) 0.022(7) Uiso 1 1 d
H83 H 0.0347(8) 0.8117(19) 0.3032(13) 0.038(9) Uiso 1 1 d
H84 H 0.0692(7) 0.8822(19) 0.2776(11) 0.028(7) Uiso 1 1 d
H85 H 0.1468(9) 0.398(2) 0.3196(15) 0.069(12) Uiso 1 1 d
H86 H 0.1570(8) 0.472(2) 0.2661(13) 0.040(9) Uiso 1 1 d
H87 H 0.1853(8) 0.390(2) 0.2839(12) 0.040(8) Uiso 1 1 d
H88 H 0.2064(8) 0.608(2) 0.2735(13) 0.047(9) Uiso 1 1 d
H89 H 0.2383(8) 0.525(2) 0.2899(13) 0.059(10) Uiso 1 1 d
H90 H 0.2329(9) 0.624(2) 0.3360(14) 0.063(11) Uiso 1 1 d
H91 H 0.2294(7) 0.4009(17) 0.3678(10) 0.019(6) Uiso 1 1 d
H92 H 0.1936(8) 0.403(2) 0.4135(13) 0.047(9) Uiso 1 1 d
H93 H 0.2264(7) 0.4797(18) 0.4186(12) 0.027(8) Uiso 1 1 d
H94 H 0.1572(6) 0.3808(18) 0.5830(11) 0.022(7) Uiso 1 1 d
H95 H 0.2117(7) 0.4501(18) 0.6341(12) 0.033(8) Uiso 1 1 d
H96 H 0.2410(7) 0.5886(17) 0.5915(11) 0.022(7) Uiso 1 1 d
H97 H 0.2162(6) 0.7078(15) 0.4510(10) 0.011(6) Uiso 1 1 d
H98 H 0.2720(7) 0.603(2) 0.4466(12) 0.035(8) Uiso 1 1 d
H99 H 0.2847(8) 0.645(2) 0.5089(13) 0.046(9) Uiso 1 1 d
H100 H 0.2848(7) 0.718(2) 0.4489(11) 0.038(8) Uiso 1 1 d
H101 H 0.2431(7) 0.8424(19) 0.5110(12) 0.037(8) Uiso 1 1 d
H102 H 0.2421(7) 0.7710(19) 0.5681(12) 0.035(8) Uiso 1 1 d
H103 H 0.2036(8) 0.8129(18) 0.5358(11) 0.034(8) Uiso 1 1 d
H104 H 0.1269(7) 0.4398(16) 0.4299(11) 0.025(7) Uiso 1 1 d
H105 H 0.0609(7) 0.4496(18) 0.4613(11) 0.032(8) Uiso 1 1 d
H106 H 0.0755(7) 0.4697(19) 0.5314(13) 0.033(8) Uiso 1 1 d
H107 H 0.0816(7) 0.551(2) 0.4813(13) 0.043(9) Uiso 1 1 d
H108 H 0.1092(7) 0.3046(19) 0.5297(13) 0.041(8) Uiso 1 1 d
H109 H 0.0971(7) 0.2874(19) 0.4556(11) 0.036(8) Uiso 1 1 d
H110 H 0.1424(8) 0.286(2) 0.4777(14) 0.056(9) Uiso 1 1 d
H111 H 0.1644(7) 1.1659(18) 0.6111(11) 0.025(7) Uiso 1 1 d
H112 H 0.2140(8) 0.9515(19) 0.7129(12) 0.041(8) Uiso 1 1 d
H113 H 0.1076(10) 1.021(3) 0.5117(16) 0.085(13) Uiso 1 1 d
H114 H 0.1270(8) 1.125(2) 0.5225(13) 0.044(8) Uiso 1 1 d
H115 H 0.0893(10) 1.087(2) 0.5628(15) 0.074(11) Uiso 1 1 d
H116 H 0.2075(9) 1.165(2) 0.7424(16) 0.071(12) Uiso 1 1 d
H117 H 0.2174(8) 1.213(2) 0.6795(13) 0.052(10) Uiso 1 1 d
H118 H 0.2421(9) 1.130(2) 0.7087(13) 0.051(10) Uiso 1 1 d
H119 H 0.2032(8) 0.7872(19) 0.6975(12) 0.040(8) Uiso 1 1 d
H120 H 0.1600(7) 0.7802(19) 0.7038(12) 0.027(8) Uiso 1 1 d
H121 H 0.1760(8) 0.745(2) 0.6407(13) 0.051(10) Uiso 1 1 d
H122 H 0.0716(6) 0.5891(18) 0.7404(10) 0.018(7) Uiso 1 1 d
H123 H 0.0361(7) 0.8710(19) 0.7740(12) 0.033(8) Uiso 1 1 d
H124 H 0.1318(10) 0.603(3) 0.6408(16) 0.074(14) Uiso 1 1 d
H125 H 0.1012(11) 0.606(3) 0.5933(19) 0.103(16) Uiso 1 1 d
H127 H 0.0387(9) 0.626(3) 0.8399(16) 0.072(14) Uiso 1 1 d
H128 H 0.0083(11) 0.698(3) 0.8341(17) 0.095(15) Uiso 1 1 d
H129 H 0.0428(11) 0.726(3) 0.8694(19) 0.108(16) Uiso 1 1 d
H130 H 0.0532(7) 0.9692(18) 0.6298(12) 0.030(8) Uiso 1 1 d
H131 H 0.0402(8) 0.992(2) 0.7014(13) 0.043(9) Uiso 1 1 d
H132 H 0.0811(7) 0.9979(19) 0.6830(12) 0.034(8) Uiso 1 1 d

loop_
_atom_site_aniso_label
_atom_site_aniso_U_11
_atom_site_aniso_U_22
_atom_site_aniso_U_33
_atom_site_aniso_U_23
_atom_site_aniso_U_13
_atom_site_aniso_U_12
Cr1 0.0211(2) 0.0243(2) 0.01686(19) -0.0006(2) -0.00041(18) 0.00170(19)
N2 0.0172(11) 0.0182(13) 0.0187(11) -0.0001(9) 0.0013(9) -0.0012(8)
C3 0.0167(13) 0.0241(15) 0.0183(13) 0.0023(12) 0.0004(10) -0.0044(11)
C4 0.0241(15) 0.0299(17) 0.0147(14) -0.0020(12) 0.0005(11) 0.0026(12)
C5 0.0162(13) 0.0209(15) 0.0214(14) -0.0003(12) 0.0024(10) -0.0012(11)
N6 0.0144(11) 0.0180(12) 0.0188(11) 0.0015(9) -0.0014(9) 0.0005(8)
C7 0.0171(13) 0.0234(15) 0.0126(12) -0.0001(11) -0.0045(10) 0.0024(11)
C8 0.0225(14) 0.0260(17) 0.0132(13) -0.0023(11) -0.0045(10) 0.0004(11)
C9 0.0330(17) 0.0205(17) 0.0222(15) 0.0009(13) -0.0062(12) -0.0017(13)
C10 0.0312(16) 0.0293(18) 0.0217(15) -0.0052(13) -0.0036(13) 0.0122(13)
C11 0.0191(15) 0.0372(19) 0.0178(14) -0.0011(13) 0.0007(11) 0.0061(13)
C12 0.0177(13) 0.0260(15) 0.0157(13) 0.0014(12) -0.0028(10) -0.0001(11)
C13 0.0195(14) 0.0310(17) 0.0234(15) 0.0029(13) 0.0030(11) -0.0020(13)
C14 0.0372(19) 0.042(2) 0.0266(17) 0.0061(16) -0.0025(14) -0.0117(17)
C15 0.0354(19) 0.058(3) 0.0305(18) 0.0095(18) -0.0077(14) -0.0204(18)
C16 0.0258(16) 0.0227(17) 0.0255(15) -0.0010(13) 0.0019(12) -0.0062(12)
C17 0.037(2) 0.048(2) 0.045(2) 0.019(2) 0.0044(18) -0.0067(17)
C18 0.0226(18) 0.051(3) 0.052(2) 0.016(2) -0.0023(16) -0.0089(16)
C19 0.0253(14) 0.0285(16) 0.0148(13) 0.0008(12) -0.0024(11) 0.0008(12)
C20 0.0369(19) 0.074(3) 0.0210(17) 0.0133(17) 0.0011(15) 0.014(2)
C21 0.047(2) 0.034(2) 0.040(2) -0.0016(17) -0.0231(18) -0.0026(17)
C22 0.0286(17) 0.033(2) 0.0213(16) 0.0018(14) -0.0075(14) 0.0007(14)
C23 0.0259(15) 0.0292(17) 0.0249(15) -0.0058(13) 0.0030(12) 0.0076(12)
C24 0.056(3) 0.043(2) 0.040(2) -0.0169(18) -0.0134(19) 0.024(2)
C25 0.038(2) 0.051(2) 0.044(2) 0.0079(19) 0.0198(17) 0.0163(18)
C26 0.0269(17) 0.033(2) 0.0337(18) -0.0037(16) 0.0025(15) 0.0108(14)
C27 0.0159(13) 0.0184(14) 0.0215(14) 0.0009(11) 0.0017(10) 0.0069(10)
C28 0.0239(14) 0.0167(15) 0.0277(16) -0.0001(12) 0.0048(11) 0.0059(11)
C29 0.0315(16) 0.0215(17) 0.0321(16) 0.0079(14) 0.0069(13) 0.0050(13)
C30 0.0382(18) 0.0335(19) 0.0258(17) 0.0071(14) -0.0022(14) 0.0114(14)
C31 0.0299(17) 0.0359(19) 0.0278(16) -0.0020(14) -0.0110(13) 0.0048(14)
C32 0.0185(13) 0.0238(15) 0.0226(14) 0.0007(12) 0.0004(11) 0.0051(11)
C33 0.0196(14) 0.0288(18) 0.0252(16) -0.0022(12) -0.0038(12) 0.0001(11)
C34 0.0226(16) 0.044(2) 0.046(2) 0.000(2) -0.0001(16) -0.0007(14)
C35 0.0366(18) 0.0312(19) 0.0383(19) -0.0016(17) -0.0019(16) -0.0055(16)
C36 0.0261(15) 0.0207(16) 0.0339(16) 0.0028(14) 0.0034(13) -0.0024(11)
C37 0.0245(17) 0.032(2) 0.054(2) 0.0034(18) -0.0006(16) -0.0046(14)
C38 0.036(2) 0.0261(19) 0.059(2) 0.0034(18) 0.0017(18) -0.0031(14)
Si39 0.0271(4) 0.0217(4) 0.0200(4) -0.0004(3) -0.0002(3) 0.0001(3)
C40 0.0231(14) 0.0261(17) 0.0167(13) 0.0001(12) 0.0024(11) 0.0008(11)
C41 0.0261(15) 0.0242(16) 0.0181(14) -0.0010(12) 0.0026(11) 0.0007(12)
C42 0.0302(16) 0.0224(18) 0.0279(16) -0.0032(13) 0.0090(12) -0.0025(13)
C43 0.0203(14) 0.041(2) 0.0242(15) -0.0086(14) 0.0060(12) -0.0095(13)
C44 0.0199(15) 0.050(2) 0.0182(15) -0.0003(14) -0.0006(12) 0.0030(14)
C45 0.0207(14) 0.0304(17) 0.0211(14) 0.0001(12) 0.0034(11) 0.0047(12)
C46 0.045(2) 0.026(2) 0.0352(19) 0.0061(15) -0.0103(15) -0.0021(15)
C47 0.034(2) 0.059(3) 0.043(2) -0.014(2) 0.0042(17) -0.0184(18)
C48 0.0335(19) 0.043(2) 0.0301(18) 0.0073(16) -0.0029(15) 0.0071(15)
C49 0.0222(14) 0.0233(16) 0.0211(14) -0.0040(12) -0.0035(11) -0.0004(12)
C50 0.0304(16) 0.0267(17) 0.0249(15) -0.0001(13) 0.0034(12) 0.0023(12)
C51 0.0330(17) 0.0290(19) 0.0328(17) 0.0070(15) 0.0007(13) 0.0020(14)
C52 0.0232(15) 0.045(2) 0.0210(14) -0.0002(15) 0.0013(11) 0.0002(14)
C53 0.0202(15) 0.036(2) 0.0271(16) -0.0101(14) -0.0007(12) 0.0026(13)
C54 0.0164(14) 0.0275(17) 0.0246(15) -0.0033(12) -0.0031(11) -0.0006(11)
C55 0.062(3) 0.021(2) 0.046(2) 0.0024(16) 0.023(2) 0.0067(18)
C56 0.040(2) 0.074(3) 0.0266(19) 0.0079(19) 0.0065(16) 0.002(2)
C57 0.0285(18) 0.030(2) 0.043(2) -0.0105(16) 0.0038(15) 0.0046(14)

loop_
_atom_type_symbol
_atom_type_description
_atom_type_scat_dispersion_real
_atom_type_scat_dispersion_imag
_atom_type_scat_source
Cr Cr 0.3209 0.6236 'International Tables Vol C Tables 4.2.6.8 and 6.1.1.4'
Si Si 0.0817 0.0704 'International Tables Vol C Tables 4.2.6.8 and 6.1.1.4'
N N 0.0061 0.0033 'International Tables Vol C Tables 4.2.6.8 and 6.1.1.4'
C C 0.0033 0.0016 'International Tables Vol C Tables 4.2.6.8 and 6.1.1.4'
H H 0.0000 0.0000 'International Tables Vol C Tables 4.2.6.8 and 6.1.1.4'

loop_
_geom_angle_atom_site_label_1
_geom_angle_atom_site_label_2
_geom_angle_atom_site_label_3
_geom_angle
N6 Cr1 N2 89.46(8)
N6 Cr1 Si39 152.12(6)
N2 Cr1 Si39 118.40(6)
C3 N2 C7 123.6(2)
C3 N2 Cr1 128.20(16)
C7 N2 Cr1 108.00(14)
N2 C3 C4 120.9(2)
N2 C3 C19 125.9(2)
C4 C3 C19 112.9(2)
C5 C4 C3 131.4(2)
C5 C4 H58 113.7(15)
C3 C4 H58 114.8(15)
N6 C5 C4 119.0(2)
N6 C5 C23 125.2(2)
C4 C5 C23 115.6(2)
C5 N6 C27 127.9(2)
C5 N6 Cr1 130.82(16)
C27 N6 Cr1 101.00(14)
C8 C7 C12 121.6(2)
C8 C7 N2 119.0(2)
C12 C7 N2 119.3(2)
C9 C8 C7 117.6(2)
C9 C8 C16 120.7(2)
C7 C8 C16 121.5(2)
C8 C9 C10 121.5(3)
C8 C9 H59 119.4(16)
C10 C9 H59 119.1(16)
C11 C10 C9 120.0(3)
C11 C10 H60 121.1(15)
C9 C10 H60 118.9(15)
C10 C11 C12 121.5(3)
C10 C11 H61 119.1(14)
C12 C11 H61 119.4(14)
C11 C12 C7 117.7(2)
C11 C12 C13 119.8(2)
C7 C12 C13 122.5(2)
C12 C13 C14 113.0(2)
C12 C13 C15 112.0(2)
C14 C13 C15 109.0(2)
C12 C13 H62 108.5(14)
C14 C13 H62 107.0(14)
C15 C13 H62 107.0(14)
C13 C14 H63 112.7(15)
C13 C14 H64 111.5(16)
H63 C14 H64 106(2)
C13 C14 H65 105.5(17)
H63 C14 H65 111(2)
H64 C14 H65 110(2)
C13 C15 H66 111.2(15)
C13 C15 H67 110.4(16)
H66 C15 H67 103(2)
C13 C15 H68 110.9(19)
H66 C15 H68 107(2)
H67 C15 H68 113(2)
C17 C16 C18 109.2(3)
C17 C16 C8 113.9(2)
C18 C16 C8 113.2(2)
C17 C16 H69 112.3(15)
C18 C16 H69 104.7(15)
C8 C16 H69 103.2(15)
C16 C17 H70 109(2)
C16 C17 H71 115.0(18)
H70 C17 H71 109(3)
C16 C17 H72 104.7(16)
H70 C17 H72 105(2)
H71 C17 H72 114(2)
C16 C18 H73 112.6(17)
C16 C18 H74 112(2)
H73 C18 H74 109(2)
C16 C18 H75 108.3(18)
H73 C18 H75 106(2)
H74 C18 H75 108(3)
C22 C19 C21 106.9(2)
C22 C19 C20 105.3(2)
C21 C19 C20 110.3(3)
C22 C19 C3 118.4(2)
C21 C19 C3 105.9(2)
C20 C19 C3 110.0(2)
C19 C20 H76 109.9(17)
C19 C20 H77 109.9(16)
H76 C20 H77 109(2)
C19 C20 H78 113.3(17)
H76 C20 H78 102(2)
H77 C20 H78 112(2)
C19 C21 H79 108.6(16)
C19 C21 H80 107.2(18)
H79 C21 H80 108(2)
C19 C21 H81 111.6(17)
H79 C21 H81 108(2)
H80 C21 H81 113(2)
C19 C22 H82 107.6(14)
C19 C22 H83 112.8(17)
H82 C22 H83 104(2)
C19 C22 H84 110.1(15)
H82 C22 H84 106.0(19)
H83 C22 H84 115(2)
C26 C23 C24 105.7(3)
C26 C23 C25 107.3(2)
C24 C23 C25 109.7(3)
C26 C23 C5 117.5(2)
C24 C23 C5 110.7(2)
C25 C23 C5 105.8(2)
C23 C24 H85 113.6(19)
C23 C24 H86 111.7(19)
H85 C24 H86 109(3)
C23 C24 H87 110.1(17)
H85 C24 H87 103(3)
H86 C24 H87 109(2)
C23 C25 H88 109.9(16)
C23 C25 H89 107.8(17)
H88 C25 H89 108(2)
C23 C25 H90 113.2(17)
H88 C25 H90 107(2)
H89 C25 H90 110(2)
C23 C26 H91 110.1(13)
C23 C26 H92 111.3(18)
H91 C26 H92 109(2)
C23 C26 H93 112.8(15)
H91 C26 H93 103.7(19)
H92 C26 H93 110(2)
C32 C27 C28 122.2(2)
C32 C27 N6 118.8(2)
C28 C27 N6 118.6(2)
C29 C28 C27 117.5(2)
C29 C28 C36 122.0(2)
C27 C28 C36 120.5(2)
C30 C29 C28 121.1(3)
C30 C29 H94 120.5(14)
C28 C29 H94 118.4(14)
C31 C30 C29 120.4(3)
C31 C30 H95 119.2(15)
C29 C30 H95 120.4(15)
C30 C31 C32 121.9(3)
C30 C31 H96 120.2(15)
C32 C31 H96 117.9(15)
C31 C32 C27 117.0(2)
C31 C32 C33 120.3(2)
C27 C32 C33 122.5(2)
C32 C33 C35 112.7(2)
C32 C33 C34 111.2(2)
C35 C33 C34 109.7(2)
C32 C33 H97 104.0(14)
C35 C33 H97 108.2(13)
C34 C33 H97 110.8(13)
C33 C34 H98 110.6(15)
C33 C34 H99 110.7(18)
H98 C34 H99 105(2)
C33 C34 H100 109.0(15)
H98 C34 H100 109(2)
H99 C34 H100 113(2)
C33 C35 H101 114.4(15)
C33 C35 H102 109.9(16)
H101 C35 H102 107(2)
C33 C35 H103 113.0(15)
H101 C35 H103 101(2)
H102 C35 H103 111(2)
C37 C36 C28 113.7(2)
C37 C36 C38 109.6(2)
C28 C36 C38 113.0(2)
C37 C36 H104 108.0(14)
C28 C36 H104 106.4(14)
C38 C36 H104 105.7(13)
C36 C37 H105 110.1(14)
C36 C37 H106 107.8(16)
H105 C37 H106 108(2)
C36 C37 H107 114.6(16)
H105 C37 H107 109(2)
H106 C37 H107 108(2)
C36 C38 H108 111.6(15)
C36 C38 H109 111.3(14)
H108 C38 H109 107(2)
C36 C38 H110 111.6(17)
H108 C38 H110 109(2)
H109 C38 H110 106(2)
C40 Si39 C49 101.61(11)
C40 Si39 Cr1 119.59(8)
C49 Si39 Cr1 127.22(9)
C40 Si39 H17 102.6(8)
C49 Si39 H17 98.1(8)
Cr1 Si39 H17 103.0(8)
C41 C40 C45 116.7(2)
C41 C40 Si39 122.72(18)
C45 C40 Si39 120.4(2)
C42 C41 C40 120.6(2)
C42 C41 C46 117.1(3)
C40 C41 C46 122.2(2)
C43 C42 C41 122.6(3)
C43 C42 H111 118.6(15)
C41 C42 H111 118.7(15)
C42 C43 C44 116.9(3)
C42 C43 C47 121.6(3)
C44 C43 C47 121.5(3)
C43 C44 C45 123.1(3)
C43 C44 H112 119.2(17)
C45 C44 H112 117.7(17)
C44 C45 C40 120.0(3)
C44 C45 C48 118.4(3)
C40 C45 C48 121.6(3)
C41 C46 H113 116(2)
C41 C46 H114 108.6(16)
H113 C46 H114 111(3)
C41 C46 H115 109.7(18)
H113 C46 H115 102(3)
H114 C46 H115 110(2)
C43 C47 H116 115(2)
C43 C47 H117 110.6(17)
H116 C47 H117 106(3)
C43 C47 H118 112.1(19)
H116 C47 H118 106(3)
H117 C47 H118 107(2)
C45 C48 H119 108.0(15)
C45 C48 H120 109.6(18)
H119 C48 H120 107(2)
C45 C48 H121 112.6(16)
H119 C48 H121 109(2)
H120 C48 H121 111(2)
C50 C49 C54 117.1(2)
C50 C49 Si39 123.52(19)
C54 C49 Si39 119.3(2)
C51 C50 C49 120.2(3)
C51 C50 C55 117.6(3)
C49 C50 C55 122.2(3)
C52 C51 C50 122.5(3)
C52 C51 H122 124.3(15)
C50 C51 H122 113.2(15)
C51 C52 C53 117.0(3)
C51 C52 C56 121.5(3)
C53 C52 C56 121.4(3)
C52 C53 C54 122.9(3)
C52 C53 H123 120.4(16)
C54 C53 H123 116.6(16)
C53 C54 C49 120.3(3)
C53 C54 C57 117.0(3)
C49 C54 C57 122.7(2)
C50 C55 H126 112(2)
C50 C55 H124 113(2)
H126 C55 H124 109(3)
C50 C55 H125 114(2)
H126 C55 H125 103(3)
H124 C55 H125 106(3)
C52 C56 H127 109(2)
C52 C56 H128 113(2)
H127 C56 H128 103(3)
C52 C56 H129 118(3)
H127 C56 H129 106(3)
H128 C56 H129 106(3)
C54 C57 H130 112.8(15)
C54 C57 H131 111.7(16)
H130 C57 H131 111(2)
C54 C57 H132 113.1(16)
H130 C57 H132 106(2)
H131 C57 H132 101(2)

loop_
_geom_bond_atom_site_label_1
_geom_bond_atom_site_label_2
_geom_bond_distance
Cr1 N6 1.9906(19)
Cr1 N2 2.0090(19)
Cr1 Si39 2.6603(8)
N2 C3 1.340(3)
N2 C7 1.436(3)
C3 C4 1.404(3)
C3 C19 1.566(3)
C4 C5 1.393(3)
C4 H58 0.89(2)
C5 N6 1.336(3)
C5 C23 1.550(3)
N6 C27 1.429(3)
C7 C8 1.406(3)
C7 C12 1.411(3)
C8 C9 1.384(3)
C8 C16 1.527(3)
C9 C10 1.386(4)
C9 H59 0.90(2)
C10 C11 1.370(4)
C10 H60 0.94(2)
C11 C12 1.388(3)
C11 H61 0.97(2)
C12 C13 1.513(3)
C13 C14 1.520(4)
C13 C15 1.530(4)
C13 H62 0.97(2)
C14 H63 0.96(3)
C14 H64 1.01(3)
C14 H65 0.92(3)
C15 H66 0.97(3)
C15 H67 0.97(3)
C15 H68 1.03(3)
C16 C17 1.521(4)
C16 C18 1.521(4)
C16 H69 0.95(2)
C17 H70 0.99(3)
C17 H71 0.93(3)
C17 H72 1.00(3)
C18 H73 0.95(3)
C18 H74 0.94(3)
C18 H75 0.95(3)
C19 C22 1.526(4)
C19 C21 1.533(4)
C19 C20 1.533(4)
C20 H76 1.05(3)
C20 H77 0.94(3)
C20 H78 0.97(3)
C21 H79 0.97(3)
C21 H80 0.93(3)
C21 H81 0.97(3)
C22 H82 0.97(2)
C22 H83 0.92(3)
C22 H84 0.98(2)
C23 C26 1.531(4)
C23 C24 1.534(4)
C23 C25 1.537(4)
C24 H85 1.00(3)
C24 H86 0.90(3)
C24 H87 0.95(3)
C25 H88 0.98(3)
C25 H89 0.99(3)
C25 H90 1.03(3)
C26 H91 0.99(2)
C26 H92 0.93(3)
C26 H93 0.93(2)
C27 C32 1.407(3)
C27 C28 1.410(3)
C28 C29 1.395(3)
C28 C36 1.524(3)
C29 C30 1.383(4)
C29 H94 0.95(2)
C30 C31 1.367(4)
C30 H95 0.96(2)
C31 C32 1.399(3)
C31 H96 0.91(2)
C32 C33 1.519(3)
C33 C35 1.521(4)
C33 C34 1.528(4)
C33 H97 0.92(2)
C34 H98 0.97(3)
C34 H99 0.92(3)
C34 H100 1.00(3)
C35 H101 0.97(3)
C35 H102 0.95(3)
C35 H103 0.98(3)
C36 C37 1.520(4)
C36 C38 1.526(4)
C36 H104 0.98(2)
C37 H105 1.01(2)
C37 H106 0.96(3)
C37 H107 0.94(3)
C38 H108 0.99(3)
C38 H109 1.05(2)
C38 H110 0.98(3)
Si39 C40 1.924(3)
Si39 C49 1.930(3)
Si39 H17 1.46(2)
C40 C41 1.410(3)
C40 C45 1.423(3)
C41 C42 1.393(3)
C41 C46 1.504(4)
C42 C43 1.378(4)
C42 H111 0.94(2)
C43 C44 1.379(4)
C43 C47 1.510(4)
C44 C45 1.388(4)
C44 H112 0.93(3)
C45 C48 1.499(4)
C46 H113 0.93(4)
C46 H114 0.96(3)
C46 H115 1.03(3)
C47 H116 0.92(3)
C47 H117 0.98(3)
C47 H118 0.91(3)
C48 H119 1.00(3)
C48 H120 0.85(2)
C48 H121 0.99(3)
C49 C50 1.411(3)
C49 C54 1.413(3)
C50 C51 1.399(4)
C50 C55 1.501(4)
C51 C52 1.377(4)
C51 H122 0.92(2)
C52 C53 1.380(4)
C52 C56 1.509(4)
C53 C54 1.387(4)
C53 H123 0.95(2)
C54 C57 1.498(4)
C55 H126 0.97(4)
C55 H124 0.89(3)
C55 H125 0.93(4)
C56 H127 0.93(3)
C56 H128 0.89(4)
C56 H129 0.92(4)
C57 H130 0.99(2)
C57 H131 0.96(3)
C57 H132 0.92(3)

loop_
_geom_torsion_atom_site_label_1
_geom_torsion_atom_site_label_2
_geom_torsion_atom_site_label_3
_geom_torsion_atom_site_label_4
_geom_torsion
N6 Cr1 N2 C3 -0.3(2)
Si39 Cr1 N2 C3 178.80(17)
N6 Cr1 N2 C7 -175.78(15)
Si39 Cr1 N2 C7 3.34(16)
C7 N2 C3 C4 171.8(2)
Cr1 N2 C3 C4 -3.0(3)
C7 N2 C3 C19 -13.7(4)
Cr1 N2 C3 C19 171.50(17)
N2 C3 C4 C5 4.3(4)
C19 C3 C4 C5 -170.9(3)
C3 C4 C5 N6 -0.8(4)
C3 C4 C5 C23 -176.3(3)
C4 C5 N6 C27 169.0(2)
C23 C5 N6 C27 -16.0(4)
C4 C5 N6 Cr1 -3.9(3)
C23 C5 N6 Cr1 171.16(18)
N2 Cr1 N6 C5 3.9(2)
Si39 Cr1 N6 C5 -174.42(15)
N2 Cr1 N6 C27 -170.35(14)
Si39 Cr1 N6 C27 11.3(2)
C3 N2 C7 C8 -81.5(3)
Cr1 N2 C7 C8 94.2(2)
C3 N2 C7 C12 102.0(3)
Cr1 N2 C7 C12 -82.3(2)
C12 C7 C8 C9 -2.8(3)
N2 C7 C8 C9 -179.3(2)
C12 C7 C8 C16 -179.4(2)
N2 C7 C8 C16 4.2(3)
C7 C8 C9 C10 1.4(4)
C16 C8 C9 C10 178.0(2)
C8 C9 C10 C11 0.5(4)
C9 C10 C11 C12 -1.1(4)
C10 C11 C12 C7 -0.3(4)
C10 C11 C12 C13 -177.7(2)
C8 C7 C12 C11 2.3(3)
N2 C7 C12 C11 178.7(2)
C8 C7 C12 C13 179.7(2)
N2 C7 C12 C13 -3.9(3)
C11 C12 C13 C14 -69.1(3)
C7 C12 C13 C14 113.6(3)
C11 C12 C13 C15 54.5(3)
C7 C12 C13 C15 -122.8(3)
C9 C8 C16 C17 -16.1(4)
C7 C8 C16 C17 160.3(3)
C9 C8 C16 C18 109.3(3)
C7 C8 C16 C18 -74.2(3)
N2 C3 C19 C22 11.1(4)
C4 C3 C19 C22 -174.1(2)
N2 C3 C19 C21 -108.7(3)
C4 C3 C19 C21 66.1(3)
N2 C3 C19 C20 132.1(3)
C4 C3 C19 C20 -53.0(3)
N6 C5 C23 C26 14.1(4)
C4 C5 C23 C26 -170.7(2)
N6 C5 C23 C24 135.6(3)
C4 C5 C23 C24 -49.2(3)
N6 C5 C23 C25 -105.6(3)
C4 C5 C23 C25 69.6(3)
C5 N6 C27 C32 107.7(3)
Cr1 N6 C27 C32 -77.8(2)
C5 N6 C27 C28 -78.5(3)
Cr1 N6 C27 C28 96.0(2)
C32 C27 C28 C29 0.7(4)
N6 C27 C28 C29 -172.9(2)
C32 C27 C28 C36 -177.1(2)
N6 C27 C28 C36 9.3(3)
C27 C28 C29 C30 -0.3(4)
C36 C28 C29 C30 177.4(3)
C28 C29 C30 C31 -0.1(4)
C29 C30 C31 C32 0.0(4)
C30 C31 C32 C27 0.3(4)
C30 C31 C32 C33 -175.0(3)
C28 C27 C32 C31 -0.7(4)
N6 C27 C32 C31 172.9(2)
C28 C27 C32 C33 174.5(2)
N6 C27 C32 C33 -11.9(3)
C31 C32 C33 C35 -64.9(3)
C27 C32 C33 C35 120.0(3)
C31 C32 C33 C34 58.8(3)
C27 C32 C33 C34 -116.3(3)
C29 C28 C36 C37 98.4(3)
C27 C28 C36 C37 -84.0(3)
C29 C28 C36 C38 -27.3(4)
C27 C28 C36 C38 150.3(3)
N6 Cr1 Si39 C40 72.75(16)
N2 Cr1 Si39 C40 -105.37(11)
N6 Cr1 Si39 C49 -63.47(16)
N2 Cr1 Si39 C49 118.41(11)
C49 Si39 C40 C41 -119.4(2)
Cr1 Si39 C40 C41 94.8(2)
C49 Si39 C40 C45 55.8(2)
Cr1 Si39 C40 C45 -90.0(2)
C45 C40 C41 C42 -2.8(4)
Si39 C40 C41 C42 172.52(19)
C45 C40 C41 C46 178.7(2)
Si39 C40 C41 C46 -5.9(4)
C40 C41 C42 C43 0.3(4)
C46 C41 C42 C43 178.8(3)
C41 C42 C43 C44 2.9(4)
C41 C42 C43 C47 -175.5(3)
C42 C43 C44 C45 -3.5(4)
C47 C43 C44 C45 174.8(3)
C43 C44 C45 C40 1.0(4)
C43 C44 C45 C48 -177.5(3)
C41 C40 C45 C44 2.2(4)
Si39 C40 C45 C44 -173.25(19)
C41 C40 C45 C48 -179.4(2)
Si39 C40 C45 C48 5.2(3)
C40 Si39 C49 C50 -117.9(2)
Cr1 Si39 C49 C50 24.2(3)
C40 Si39 C49 C54 58.7(2)
Cr1 Si39 C49 C54 -159.15(15)
C54 C49 C50 C51 -0.7(4)
Si39 C49 C50 C51 176.0(2)
C54 C49 C50 C55 179.4(3)
Si39 C49 C50 C55 -3.9(4)
C49 C50 C51 C52 -1.3(4)
C55 C50 C51 C52 178.7(3)
C50 C51 C52 C53 1.9(4)
C50 C51 C52 C56 179.9(3)
C51 C52 C53 C54 -0.6(4)
C56 C52 C53 C54 -178.6(3)
C52 C53 C54 C49 -1.3(4)
C52 C53 C54 C57 179.2(3)
C50 C49 C54 C53 1.9(4)
Si39 C49 C54 C53 -174.96(19)
C50 C49 C54 C57 -178.7(2)
Si39 C49 C54 C57 4.5(3)
